data_2215802
loop_
_publ_author_name
'Lahcini, Mohammed'
'R\"ais\"anen, Minna T.'
'Castro, Pascal M.'
'Klinga, Martti'
'Leskel\"a, Markku'

_publ_section_title
;
 Tetrakis(phenylethynyl)tin(IV)
;
_journal_coeditor_code BT2532
_journal_issue 11
_journal_name_full 'Acta Crystallographica Section E'
_journal_page_first m2762
_journal_page_last m2762
_journal_paper_doi 10.1107/S1600536807050507
_journal_volume 63
_journal_year 2007
_chemical_formula_iupac '[Sn (C8 H5)4]'
_chemical_formula_moiety 'C32 H20 Sn'
_chemical_formula_sum 'C32 H20 Sn'
_chemical_formula_weight 523.17
_chemical_name_systematic
;
Tetrakis(phenylethynyl)tin(IV)
;
_space_group_IT_number 82
_symmetry_cell_setting tetragonal
_symmetry_space_group_name_Hall 'I -4'
_symmetry_space_group_name_H-M 'I -4'
_atom_sites_solution_hydrogens geom
_atom_sites_solution_primary direct
_atom_sites_solution_secondary difmap
_audit_creation_method SHELXL-97
_cell_angle_alpha 90.00
_cell_angle_beta 90.00
_cell_angle_gamma 90.00
_cell_formula_units_Z 6
_cell_length_a 13.6890(10)
_cell_length_b 13.6890(10)
_cell_length_c 20.0980(10)
_cell_measurement_reflns_used 9860
_cell_measurement_temperature 173(2)
_cell_measurement_theta_max 27.60
_cell_measurement_theta_min 3.39
_cell_volume 3766.1(4)
_computing_cell_refinement 'COLLECT (Nonius, 2002)'
_computing_data_collection 'COLLECT (Nonius, 2002)'
_computing_data_reduction 'COLLECT (Nonius, 2002)'
_computing_molecular_graphics 'SHELXTL (Bruker, 1998)'
_computing_publication_material 'SHELX97 (Sheldrick, 1997)'
_computing_structure_refinement 'SHELX97 (Sheldrick, 1997)'
_computing_structure_solution 'SIR2002 (Burla <i>et al.</i>,  2003)'
_diffrn_ambient_temperature 173(2)
_diffrn_measured_fraction_theta_full 0.992
_diffrn_measured_fraction_theta_max 0.992
_diffrn_measurement_device_type 'Nonius KappaCCD'
_diffrn_measurement_method '\f and \w'
_diffrn_radiation_monochromator graphite
_diffrn_radiation_source 'fine-focus sealed tube'
_diffrn_radiation_type MoK\a
_diffrn_radiation_wavelength 0.71073
_diffrn_reflns_av_R_equivalents 0.0699
_diffrn_reflns_av_sigmaI/netI 0.1349
_diffrn_reflns_limit_h_max 17
_diffrn_reflns_limit_h_min -15
_diffrn_reflns_limit_k_max 10
_diffrn_reflns_limit_k_min -17
_diffrn_reflns_limit_l_max 17
_diffrn_reflns_limit_l_min -25
_diffrn_reflns_number 9860
_diffrn_reflns_theta_full 27.60
_diffrn_reflns_theta_max 27.60
_diffrn_reflns_theta_min 3.39
_exptl_absorpt_coefficient_mu 1.034
_exptl_absorpt_correction_T_max 0.9037
_exptl_absorpt_correction_T_min 0.7467
_exptl_absorpt_correction_type multi-scan
_exptl_absorpt_process_details '(SADABS; Sheldrick, 1996)'
_exptl_crystal_colour colourless
_exptl_crystal_density_diffrn 1.384
_exptl_crystal_density_method 'not measured'
_exptl_crystal_description needle
_exptl_crystal_F_000 1572
_exptl_crystal_size_max 0.30
_exptl_crystal_size_mid 0.10
_exptl_crystal_size_min 0.10
_refine_diff_density_max 0.749
_refine_diff_density_min -0.783
_refine_ls_abs_structure_details 'Flack (1983), 2075 Friedel pairs'
_refine_ls_abs_structure_Flack 0.00(3)
_refine_ls_extinction_method none
_refine_ls_goodness_of_fit_ref 0.928
_refine_ls_hydrogen_treatment constr
_refine_ls_matrix_type full
_refine_ls_number_parameters 224
_refine_ls_number_reflns 4311
_refine_ls_number_restraints 0
_refine_ls_restrained_S_all 0.928
_refine_ls_R_factor_all 0.1186
_refine_ls_R_factor_gt 0.0487
_refine_ls_shift/su_max 0.000
_refine_ls_shift/su_mean 0.000
_refine_ls_structure_factor_coef Fsqd
_refine_ls_weighting_details 'calc w=1/[\s^2^(Fo^2^)+(0.01P)^2^] where P=(Fo^2^+2Fc^2^)/3'
_refine_ls_weighting_scheme calc
_refine_ls_wR_factor_gt 0.0647
_refine_ls_wR_factor_ref 0.0775
_reflns_number_gt 2474
_reflns_number_total 4311
_reflns_threshold_expression I>2\s(I)
_cod_data_source_file bt2532.cif
_cod_data_source_block I
_cod_database_code 2215802
_cod_database_fobs_code 2215802

loop_
_symmetry_equiv_pos_as_xyz
'x, y, z'
'-x, -y, z'
'y, -x, -z'
'-y, x, -z'
'x+1/2, y+1/2, z+1/2'
'-x+1/2, -y+1/2, z+1/2'
'y+1/2, -x+1/2, -z+1/2'
'-y+1/2, x+1/2, -z+1/2'

loop_
_atom_site_type_symbol
_atom_site_label
_atom_site_fract_x
_atom_site_fract_y
_atom_site_fract_z
_atom_site_U_iso_or_equiv
_atom_site_adp_type
_atom_site_calc_flag
_atom_site_refinement_flags
_atom_site_occupancy
Sn Sn1 0.0000 0.0000 0.0000 0.02556(18) Uani d S 1
C C1 0.1148(4) 0.0423(4) 0.0610(2) 0.0315(16) Uani d . 1
C C2 0.1773(5) 0.0677(4) 0.0988(3) 0.0268(15) Uani d . 1
C C3 0.2494(6) 0.1040(7) 0.1469(5) 0.028(2) Uani d . 1
C C4 0.3493(5) 0.0952(5) 0.1299(3) 0.0392(16) Uani d . 1
H H4A 0.3687 0.0664 0.0890 0.047 Uiso calc R 1
C C5 0.4185(7) 0.1299(7) 0.1749(4) 0.049(2) Uani d . 1
H H5A 0.4860 0.1278 0.1640 0.058 Uiso calc R 1
C C6 0.3886(6) 0.1674(5) 0.2356(3) 0.0466(19) Uani d . 1
H H6A 0.4361 0.1904 0.2664 0.056 Uiso calc R 1
C C7 0.2913(6) 0.1719(5) 0.2520(3) 0.0474(18) Uani d . 1
H H7A 0.2712 0.1975 0.2938 0.057 Uiso calc R 1
C C8 0.2228(5) 0.1384(5) 0.2065(3) 0.0328(17) Uani d . 1
H H8A 0.1555 0.1400 0.2180 0.039 Uiso calc R 1
Sn Sn2 0.0000 0.0000 0.312944(19) 0.03048(15) Uani d S 1
C C11 0.1112(4) 0.0463(4) 0.3751(3) 0.0328(15) Uani d . 1
C C12 0.1652(5) 0.0739(4) 0.4170(3) 0.0345(16) Uani d . 1
C C13 0.2279(7) 0.1074(7) 0.4695(5) 0.033(3) Uani d . 1
C C14 0.3267(6) 0.1345(5) 0.4593(3) 0.0381(19) Uani d . 1
H H14A 0.3544 0.1289 0.4161 0.046 Uiso calc R 1
C C15 0.3827(5) 0.1684(5) 0.5105(5) 0.048(2) Uani d . 1
H H15A 0.4491 0.1853 0.5027 0.058 Uiso calc R 1
C C16 0.3428(5) 0.1786(5) 0.5744(3) 0.0395(17) Uani d . 1
H H16A 0.3823 0.2022 0.6098 0.047 Uiso calc R 1
C C17 0.2456(5) 0.1544(5) 0.5862(3) 0.0458(19) Uani d . 1
H H17A 0.2175 0.1623 0.6291 0.055 Uiso calc R 1
C C18 0.1915(7) 0.1186(7) 0.5338(4) 0.039(2) Uani d . 1
H H18A 0.1256 0.1005 0.5419 0.047 Uiso calc R 1
C C21 0.0450(4) -0.1128(5) 0.2520(3) 0.0374(17) Uani d . 1
C C22 0.0675(5) -0.1793(5) 0.2157(3) 0.0389(17) Uani d . 1
C C23 0.0911(7) -0.2566(7) 0.1682(4) 0.034(2) Uani d . 1
C C24 0.0938(6) -0.3541(6) 0.1889(4) 0.072(3) Uani d . 1
H H24A 0.0782 -0.3718 0.2333 0.086 Uiso calc R 1
C C25 0.1202(9) -0.4245(7) 0.1420(4) 0.082(4) Uani d . 1
H H25A 0.1194 -0.4915 0.1543 0.098 Uiso calc R 1
C C26 0.1471(5) -0.3998(5) 0.0790(3) 0.050(2) Uani d . 1
H H26A 0.1649 -0.4495 0.0483 0.060 Uiso calc R 1
C C27 0.1488(4) -0.3049(5) 0.0597(3) 0.0363(16) Uani d . 1
H H27A 0.1680 -0.2878 0.0158 0.044 Uiso calc R 1
C C28 0.1220(5) -0.2327(5) 0.1051(3) 0.0315(17) Uani d . 1
H H28A 0.1252 -0.1660 0.0923 0.038 Uiso calc R 1

loop_
_atom_site_aniso_label
_atom_site_aniso_U_11
_atom_site_aniso_U_22
_atom_site_aniso_U_33
_atom_site_aniso_U_12
_atom_site_aniso_U_13
_atom_site_aniso_U_23
Sn1 0.0240(3) 0.0240(3) 0.0287(4) 0.000 0.000 0.000
C1 0.032(4) 0.039(4) 0.024(4) -0.007(3) -0.001(3) 0.000(3)
C2 0.030(4) 0.025(4) 0.025(4) 0.000(3) 0.001(3) -0.001(3)
C3 0.020(5) 0.028(5) 0.037(6) 0.002(4) -0.001(4) 0.017(4)
C4 0.027(4) 0.051(5) 0.040(4) 0.003(4) 0.004(4) -0.001(4)
C5 0.040(5) 0.060(6) 0.046(6) 0.000(4) -0.001(4) 0.014(4)
C6 0.050(5) 0.030(4) 0.060(5) -0.012(4) -0.025(4) 0.008(3)
C7 0.059(6) 0.036(4) 0.046(4) -0.004(4) -0.009(4) 0.003(3)
C8 0.027(4) 0.039(5) 0.033(4) -0.003(4) -0.004(3) 0.005(3)
Sn2 0.0280(8) 0.0333(8) 0.0302(3) 0.0035(9) 0.000 0.000
C11 0.033(4) 0.045(4) 0.020(3) -0.004(3) 0.003(3) 0.009(3)
C12 0.034(5) 0.037(4) 0.032(4) 0.007(3) 0.003(3) 0.007(3)
C13 0.037(6) 0.021(5) 0.043(5) 0.005(4) 0.001(4) -0.002(3)
C14 0.040(6) 0.036(5) 0.039(4) 0.007(4) 0.005(4) 0.000(3)
C15 0.038(4) 0.042(4) 0.065(7) -0.009(3) -0.005(5) 0.000(5)
C16 0.043(5) 0.031(4) 0.045(4) 0.007(4) -0.011(4) -0.006(3)
C17 0.062(6) 0.038(5) 0.037(4) -0.004(4) 0.004(4) -0.002(3)
C18 0.034(6) 0.028(5) 0.055(6) 0.000(5) -0.005(4) -0.004(3)
C21 0.035(5) 0.043(5) 0.034(4) 0.004(4) -0.003(3) -0.001(3)
C22 0.032(5) 0.049(5) 0.036(4) 0.009(4) 0.003(3) 0.009(3)
C23 0.016(4) 0.043(6) 0.044(7) 0.002(4) 0.009(3) -0.002(4)
C24 0.114(8) 0.043(6) 0.058(6) 0.010(5) 0.029(6) 0.005(5)
C25 0.153(10) 0.032(6) 0.061(7) 0.008(6) 0.031(6) 0.002(5)
C26 0.070(6) 0.031(5) 0.050(5) 0.008(4) 0.011(4) -0.003(3)
C27 0.025(4) 0.054(5) 0.030(4) 0.005(3) 0.001(3) 0.005(3)
C28 0.030(4) 0.029(5) 0.035(4) 0.010(3) -0.006(3) 0.000(3)

loop_
_atom_type_symbol
_atom_type_description
_atom_type_scat_dispersion_real
_atom_type_scat_dispersion_imag
_atom_type_scat_source
C C 0.0033 0.0016 'International Tables Vol C Tables 4.2.6.8 and 6.1.1.4'
H H 0.0000 0.0000 'International Tables Vol C Tables 4.2.6.8 and 6.1.1.4'
Sn Sn -0.6537 1.4246 'International Tables Vol C Tables 4.2.6.8 and 6.1.1.4'

loop_
_geom_angle_atom_site_label_1
_geom_angle_atom_site_label_2
_geom_angle_atom_site_label_3
_geom_angle_site_symmetry_1
_geom_angle_site_symmetry_3
_geom_angle
C1 Sn1 C1 . 3 110.43(15)
C1 Sn1 C1 . 2 107.6(3)
C1 Sn1 C1 3 2 110.43(15)
C1 Sn1 C1 . 4 110.43(15)
C1 Sn1 C1 3 4 107.6(3)
C1 Sn1 C1 2 4 110.43(15)
C2 C1 Sn1 . . 176.5(5)
C1 C2 C3 . . 176.0(7)
C8 C3 C4 . . 120.5(8)
C8 C3 C2 . . 121.8(8)
C4 C3 C2 . . 117.5(8)
C5 C4 C3 . . 118.2(8)
C5 C4 H4A . . 120.9
C3 C4 H4A . . 120.9
C6 C5 C4 . . 119.8(8)
C6 C5 H5A . . 120.1
C4 C5 H5A . . 120.1
C7 C6 C5 . . 121.0(7)
C7 C6 H6A . . 119.5
C5 C6 H6A . . 119.5
C6 C7 C8 . . 118.8(6)
C6 C7 H7A . . 120.6
C8 C7 H7A . . 120.6
C3 C8 C7 . . 121.6(7)
C3 C8 H8A . . 119.2
C7 C8 H8A . . 119.2
C21 Sn2 C21 . 2 107.2(3)
C21 Sn2 C11 . . 111.6(2)
C21 Sn2 C11 2 . 110.4(2)
C21 Sn2 C11 . 2 110.4(2)
C21 Sn2 C11 2 2 111.6(2)
C11 Sn2 C11 . 2 105.7(3)
C12 C11 Sn2 . . 171.1(5)
C11 C12 C13 . . 178.0(8)
C18 C13 C14 . . 116.6(8)
C18 C13 C12 . . 120.1(9)
C14 C13 C12 . . 123.3(8)
C15 C14 C13 . . 121.1(7)
C15 C14 H14A . . 119.4
C13 C14 H14A . . 119.4
C14 C15 C16 . . 120.4(7)
C14 C15 H15A . . 119.8
C16 C15 H15A . . 119.8
C17 C16 C15 . . 120.3(6)
C17 C16 H16A . . 119.9
C15 C16 H16A . . 119.9
C18 C17 C16 . . 118.0(7)
C18 C17 H17A . . 121.0
C16 C17 H17A . . 121.0
C17 C18 C13 . . 123.7(9)
C17 C18 H18A . . 118.1
C13 C18 H18A . . 118.1
C22 C21 Sn2 . . 177.4(6)
C21 C22 C23 . . 176.2(8)
C28 C23 C24 . . 119.5(9)
C28 C23 C22 . . 119.8(8)
C24 C23 C22 . . 120.2(8)
C25 C24 C23 . . 117.7(9)
C25 C24 H24A . . 121.1
C23 C24 H24A . . 121.1
C26 C25 C24 . . 121.8(9)
C26 C25 H25A . . 119.1
C24 C25 H25A . . 119.1
C27 C26 C25 . . 120.6(7)
C27 C26 H26A . . 119.7
C25 C26 H26A . . 119.7
C26 C27 C28 . . 119.1(6)
C26 C27 H27A . . 120.4
C28 C27 H27A . . 120.4
C23 C28 C27 . . 121.0(7)
C23 C28 H28A . . 119.5
C27 C28 H28A . . 119.5

loop_
_geom_bond_atom_site_label_1
_geom_bond_atom_site_label_2
_geom_bond_site_symmetry_2
_geom_bond_distance
Sn1 C1 . 2.076(6)
Sn1 C1 3 2.076(6)
Sn1 C1 2 2.076(6)
Sn1 C1 4 2.076(6)
C1 C2 . 1.196(7)
C2 C3 . 1.467(10)
C3 C8 . 1.339(10)
C3 C4 . 1.415(10)
C4 C5 . 1.393(10)
C4 H4A . 0.9500
C5 C6 . 1.387(9)
C5 H5A . 0.9500
C6 C7 . 1.374(8)
C6 H6A . 0.9500
C7 C8 . 1.387(8)
C7 H7A . 0.9500
C8 H8A . 0.9500
Sn2 C21 . 2.065(6)
Sn2 C21 2 2.065(6)
Sn2 C11 . 2.069(6)
Sn2 C11 2 2.069(6)
C11 C12 . 1.183(7)
C12 C13 . 1.435(10)
C13 C18 . 1.393(8)
C13 C14 . 1.417(11)
C14 C15 . 1.364(10)
C14 H14A . 0.9500
C15 C16 . 1.404(12)
C15 H15A . 0.9500
C16 C17 . 1.391(9)
C16 H16A . 0.9500
C17 C18 . 1.379(10)
C17 H17A . 0.9500
C18 H18A . 0.9500
C21 C22 . 1.207(7)
C22 C23 . 1.461(11)
C23 C28 . 1.377(10)
C23 C24 . 1.398(12)
C24 C25 . 1.396(10)
C24 H24A . 0.9500
C25 C26 . 1.360(9)
C25 H25A . 0.9500
C26 C27 . 1.356(8)
C26 H26A . 0.9500
C27 C28 . 1.394(8)
C27 H27A . 0.9500
C28 H28A . 0.9500

loop_
_geom_hbond_atom_site_label_D
_geom_hbond_atom_site_label_H
_geom_hbond_atom_site_label_A
_geom_hbond_site_symmetry_A
_geom_hbond_distance_DH
_geom_hbond_distance_HA
_geom_hbond_distance_DA
_geom_hbond_angle_DHA
C28 H28A C1 . 0.95 2.92 3.869(9) 173.7
C18 H18A C11 4_556 0.95 2.89 3.736(11) 149.4
C8 H8A C21 2 0.95 2.85 3.795(9) 171.2

loop_
_geom_torsion_atom_site_label_1
_geom_torsion_atom_site_label_2
_geom_torsion_atom_site_label_3
_geom_torsion_atom_site_label_4
_geom_torsion_site_symmetry_1
_geom_torsion
C1 Sn1 C1 C2 3 -145(9)
C1 Sn1 C1 C2 2 -24(9)
C1 Sn1 C1 C2 4 97(9)
Sn1 C1 C2 C3 . -37(17)
C1 C2 C3 C8 . 34(11)
C1 C2 C3 C4 . -150(10)
C8 C3 C4 C5 . -4.6(12)
C2 C3 C4 C5 . 179.6(7)
C3 C4 C5 C6 . 3.0(11)
C4 C5 C6 C7 . -0.7(11)
C5 C6 C7 C8 . -0.2(10)
C4 C3 C8 C7 . 3.8(12)
C2 C3 C8 C7 . 179.5(7)
C6 C7 C8 C3 . -1.4(10)
C21 Sn2 C11 C12 . -141(3)
C21 Sn2 C11 C12 2 100(3)
C11 Sn2 C11 C12 2 -21(3)
Sn2 C11 C12 C13 . 0E1(2)
C11 C12 C13 C18 . 0E1(2)
C11 C12 C13 C14 . -17E1(10)
C18 C13 C14 C15 . 0.9(14)
C12 C13 C14 C15 . 178.2(8)
C13 C14 C15 C16 . -1.0(11)
C14 C15 C16 C17 . -0.2(10)
C15 C16 C17 C18 . 1.4(10)
C16 C17 C18 C13 . -1.5(13)
C14 C13 C18 C17 . 0.4(16)
C12 C13 C18 C17 . -177.0(7)
C21 Sn2 C21 C22 2 -71(13)
C11 Sn2 C21 C22 . 168(13)
C11 Sn2 C21 C22 2 51(13)
Sn2 C21 C22 C23 . 5E1(2)
C21 C22 C23 C28 . 45(12)
C21 C22 C23 C24 . -142(11)
C28 C23 C24 C25 . -5.4(14)
C22 C23 C24 C25 . -177.7(9)
C23 C24 C25 C26 . 3.1(16)
C24 C25 C26 C27 . -0.2(15)
C25 C26 C27 C28 . -0.4(11)
C24 C23 C28 C27 . 5.1(13)
C22 C23 C28 C27 . 177.4(6)
C26 C27 C28 C23 . -2.1(10)
